data_2104664
loop_
_publ_author_name
'Johnstone, Russell D. L.'
'Lennie, Alistair R.'
'Parsons, Simon'
'Pidcock, Elna'
'Warren, John E.'

_publ_section_title
;
 Comparison of the effects of pressure on three layered hydrates: a
 partially successful attempt to predict a high-pressure phase
 transition
;
_journal_issue 6
_journal_name_full 'Acta Crystallographica Section B'
_journal_page_first 731
_journal_page_last 748
_journal_paper_doi 10.1107/S0108768109039469
_journal_volume 65
_journal_year 2009
_chemical_formula_moiety 'C9 H13 N1 O6 S1'
_chemical_formula_sum 'C9 H13 N O6 S'
_chemical_formula_weight 263.27
_chemical_name_common 'S-4-Sulfo-L-Phenylalanine monohydrate'
_space_group_IT_number 4
_symmetry_cell_setting monoclinic
_symmetry_space_group_name_Hall 'P 2yb'
_symmetry_space_group_name_H-M 'P 1 21 1'
_atom_sites_solution_hydrogens geom
_atom_sites_solution_primary direct
_cell_angle_alpha 90
_cell_angle_beta 112.049(13)
_cell_angle_gamma 90
_cell_formula_units_Z 4
_cell_length_a 9.6213(11)
_cell_length_b 8.1290(8)
_cell_length_c 12.298(3)
_cell_measurement_reflns_used 1134
_cell_measurement_temperature 293
_cell_measurement_theta_max 17
_cell_measurement_theta_min 2
_cell_volume 891.5(3)
_computing_cell_refinement 'Apex2 (Bruker AXS, 2006)'
_computing_data_collection 'Apex2 (Bruker AXS, 2006)'
_computing_data_reduction 'Apex2 (Bruker AXS, 2006)'
_computing_molecular_graphics 'CAMERON (Watkin et al., 1996)'
_computing_publication_material 'CRYSTALS (Betteridge et al., 2003)'
_computing_structure_refinement 'CRYSTALS (Betteridge et al., 2003)'
_computing_structure_solution 'Sir2004 (Burla et al., 2005)'
_diffrn_ambient_temperature 293
_diffrn_measured_fraction_theta_full 0.373
_diffrn_measured_fraction_theta_max 0.338
_diffrn_measurement_device 'Bruker Kappa Apex2'
_diffrn_measurement_device_type Area
_diffrn_measurement_method \w
_diffrn_radiation_monochromator silicon
_diffrn_radiation_type synchrotron
_diffrn_radiation_wavelength 0.47800
_diffrn_reflns_av_R_equivalents 0.1015
_diffrn_reflns_limit_h_max 8
_diffrn_reflns_limit_h_min -11
_diffrn_reflns_limit_k_max 10
_diffrn_reflns_limit_k_min 0
_diffrn_reflns_limit_l_max 12
_diffrn_reflns_limit_l_min 0
_diffrn_reflns_number 3279
_diffrn_reflns_reduction_process
;
 Scaled and merged with Sortav
 R.H. Blessing, (1987) Cryst. Rev. 1, 3-58
 R.H. Blessing, (1989) J. Appl. Cryst. 22, 396-397
;
_diffrn_reflns_theta_full 13.382
_diffrn_reflns_theta_max 17.379
_diffrn_reflns_theta_min 1.555
_diffrn_standards_number 0
_exptl_absorpt_coefficient_mu 0.385
_exptl_absorpt_correction_T_max 0.96
_exptl_absorpt_correction_T_min 0.64
_exptl_absorpt_correction_type multi-scan
_exptl_absorpt_process_details 'SADABS (Siemens, 1996)'
_exptl_crystal_colour colourless
_exptl_crystal_density_diffrn 1.961
_exptl_crystal_density_method 'not measured'
_exptl_crystal_description plate
_exptl_crystal_F_000 552
_exptl_crystal_size_max 0.20
_exptl_crystal_size_mid 0.10
_exptl_crystal_size_min 0.10
_refine_diff_density_max 0.32
_refine_diff_density_min -0.33
_refine_ls_extinction_method None
_refine_ls_goodness_of_fit_ref 0.9590
_refine_ls_hydrogen_treatment mixed
_refine_ls_matrix_type full
_refine_ls_number_parameters 163
_refine_ls_number_reflns 548
_refine_ls_number_restraints 463
_refine_ls_R_factor_all 0.0861
_refine_ls_R_factor_gt 0.0672
_refine_ls_shift/su_max 0.000081
_refine_ls_structure_factor_coef F
_refine_ls_weighting_details
;
 Method, part 1, Chebychev polynomial, (Watkin, 1994, Prince, 1982)
 [weight] = 1.0/[A~0~*T~0~(x)+A~1~*T~1~(x) ... +A~n-1~]*T~n-1~(x)]
 where A~i~ are the Chebychev coefficients listed below and x= Fcalc/Fmax
 Method = Robust Weighting (Prince, 1982)
 W = [weight] * [1-(deltaF/6*sigmaF)^2^]^2^
 A~i~ are:
 18.5 -16.9 11.6
;
_refine_ls_weighting_scheme calc
_refine_ls_wR_factor_all 0.0919
_refine_ls_wR_factor_gt 0.0742
_refine_ls_wR_factor_ref 0.0742
_reflns_number_gt 548
_reflns_number_total 663
_reflns_threshold_expression I>2.0\s(I)
_cod_data_source_file ws5073.cif
_cod_data_source_block SPMII6.4GPa
_cod_depositor_comments
;
The following automatic conversions were performed:
'_symmetry_cell_setting' value 'Monoclinic' changed to 'monoclinic'
according to '/home/saulius/struct/CIF-dictionaries/cif_core.dic'
dictionary named 'cif_core.dic' version 2.4.1 from 2010-06-29.

Automatic conversion script
Id: cif_fix_enum 1527 2010-12-29 10:47:43Z saulius 

The following automatic conversions were performed:

'_symmetry_cell_setting' value 'Monoclinic' changed to 'monoclinic'
according to /home/saulius/struct/CIF-dictionaries/cif_core.dic
dictionary named 'cif_core.dic' version 2.4.1 from 2010-06-29.

Automatic conversion script
Id: cif_fix_values 1715 2011-07-08 13:25:40Z adriana 
;
_cod_original_cell_volume 891.5(2)
_cod_original_sg_symbol_H-M 'P 1 21 1 '
_cod_original_formula_sum 'C9 H13 N1 O6 S1'
_cod_database_code 2104664
_cod_database_fobs_code 2104664

loop_
_symmetry_equiv_pos_as_xyz
x,y,z
-x,y+1/2,-z

loop_
_atom_site_type_symbol
_atom_site_label
_atom_site_fract_x
_atom_site_fract_y
_atom_site_fract_z
_atom_site_U_iso_or_equiv
_atom_site_adp_type
_atom_site_occupancy
_atom_site_disorder_assembly
_atom_site_disorder_group
S S11 0.6717(4) -0.0020(2) 0.2167(4) 0.0170 Uani 1.0000 . .
N N11 1.0075(10) 0.1219(7) 0.9243(9) 0.0173(12) Uiso 1.0000 . .
O O11 1.0976(8) -0.1873(7) 0.9348(8) 0.0180(11) Uiso 1.0000 . .
O O21 1.0291(9) -0.2084(7) 0.7413(8) 0.0171(11) Uiso 1.0000 . .
O O31 0.7237(7) -0.1586(6) 0.1904(7) 0.0182(11) Uiso 1.0000 . .
O O41 0.7143(8) 0.1290(6) 0.1538(7) 0.0181(11) Uiso 1.0000 . .
O O51 0.5157(7) -0.0001(7) 0.1978(7) 0.0208(11) Uiso 1.0000 . .
C C11 1.0390(10) -0.1328(6) 0.8372(6) 0.0171(10) Uiso 1.0000 . .
C C21 0.9684(7) 0.0350(6) 0.8114(7) 0.0169(10) Uiso 1.0000 . .
C C31 1.0236(8) 0.1313(7) 0.7284(7) 0.0166(10) Uiso 1.0000 . .
C C41 0.9367(7) 0.0952(5) 0.6018(6) 0.0165(10) Uiso 1.0000 . .
C C51 0.7991(8) 0.1695(6) 0.5441(7) 0.0170(10) Uiso 1.0000 . .
C C61 0.7170(7) 0.1402(6) 0.4265(7) 0.0171(11) Uiso 1.0000 . .
C C71 0.7721(6) 0.0334(5) 0.3664(6) 0.0175(10) Uiso 1.0000 . .
C C81 0.9099(7) -0.0423(6) 0.4227(7) 0.0174(11) Uiso 1.0000 . .
C C91 0.9912(7) -0.0113(6) 0.5394(7) 0.0167(11) Uiso 1.0000 . .
H H11 1.062(5) -0.303(2) 0.764(2) 0.0730(14) Uiso 1.0000 . .
H H41 1.1088 0.1332 0.9584 0.0259 Uiso 1.0000 . .
H H51 0.9638 0.2230 0.9116 0.0259 Uiso 1.0000 . .
H H61 0.9740 0.0630 0.9724 0.0259 Uiso 1.0000 . .
H H71 0.8570 0.0227 0.7744 0.0203 Uiso 1.0000 . .
H H81 1.0151 0.2504 0.7419 0.0199 Uiso 1.0000 . .
H H91 1.1301 0.1030 0.7467 0.0199 Uiso 1.0000 . .
H H101 0.7602 0.2423 0.5861 0.0204 Uiso 1.0000 . .
H H111 0.6235 0.1936 0.3879 0.0205 Uiso 1.0000 . .
H H121 0.9482 -0.1156 0.3806 0.0208 Uiso 1.0000 . .
H H131 1.0855 -0.0634 0.5775 0.0200 Uiso 1.0000 . .
S S12 0.1857(4) 0.0226(3) 0.2265(4) 0.0184 Uani 1.0000 . .
N N12 0.6227(9) 0.1899(8) 0.9261(9) 0.0198(12) Uiso 1.0000 . .
O O12 0.5162(8) -0.1133(7) 0.9506(8) 0.0194(11) Uiso 1.0000 . .
O O22 0.3267(8) -0.0915(7) 0.7787(9) 0.0214(12) Uiso 1.0000 . .
O O32 0.2344(7) -0.1214(6) 0.1815(8) 0.0213(11) Uiso 1.0000 . .
O O42 0.2094(8) 0.1732(6) 0.1700(8) 0.0234(12) Uiso 1.0000 . .
O O52 0.0345(7) 0.0050(7) 0.2211(7) 0.0182(11) Uiso 1.0000 . .
C C12 0.4508(8) -0.0417(7) 0.8604(7) 0.0201(10) Uiso 1.0000 . .
C C22 0.5130(7) 0.1067(6) 0.8205(7) 0.0203(10) Uiso 1.0000 . .
C C32 0.5871(8) 0.0584(9) 0.7356(7) 0.0207(10) Uiso 1.0000 . .
C C42 0.4795(8) 0.0371(9) 0.6122(7) 0.0204(10) Uiso 1.0000 . .
C C52 0.3431(9) 0.1212(10) 0.5701(7) 0.0207(11) Uiso 1.0000 . .
C C62 0.2521(8) 0.1175(10) 0.4516(7) 0.0205(11) Uiso 1.0000 . .
C C72 0.3013(7) 0.0360(8) 0.3749(6) 0.0197(10) Uiso 1.0000 . .
C C82 0.4314(8) -0.0555(9) 0.4171(7) 0.0187(11) Uiso 1.0000 . .
C C92 0.5193(8) -0.0537(9) 0.5343(8) 0.0196(11) Uiso 1.0000 . .
H H12 0.308(4) -0.181(3) 0.804(3) 0.0730(14) Uiso 1.0000 . .
H H42 0.7001 0.1204 0.9632 0.0298 Uiso 1.0000 . .
H H52 0.6583 0.2822 0.9036 0.0298 Uiso 1.0000 . .
H H62 0.5764 0.2179 0.9758 0.0298 Uiso 1.0000 . .
H H72 0.4289 0.1845 0.7800 0.0244 Uiso 1.0000 . .
H H82 0.6598 0.1454 0.7369 0.0249 Uiso 1.0000 . .
H H92 0.6410 -0.0467 0.7625 0.0249 Uiso 1.0000 . .
H H102 0.3119 0.1817 0.6231 0.0248 Uiso 1.0000 . .
H H112 0.1572 0.1707 0.4240 0.0246 Uiso 1.0000 . .
H H122 0.4602 -0.1201 0.3647 0.0225 Uiso 1.0000 . .
H H132 0.6093 -0.1162 0.5621 0.0236 Uiso 1.0000 . .
O O61 0.6974(12) -0.3909(9) 0.0183(13) 0.0242(17) Uiso 1.0000 . .
H H21 0.681(5) -0.307(4) 0.052(3) 0.0730(10) Uiso 1.0000 . .
H H31 0.632(4) -0.388(3) -0.0500(19) 0.0730(10) Uiso 1.0000 . .
O O62 0.1711(12) 0.4302(8) 0.0026(13) 0.0198(16) Uiso 1.0000 . .
H H22 0.112(6) 0.427(4) -0.068(2) 0.0730(10) Uiso 1.0000 . .
H H32 0.211(5) 0.337(2) 0.016(2) 0.0730(10) Uiso 1.0000 . .

loop_
_atom_site_aniso_label
_atom_site_aniso_U_11
_atom_site_aniso_U_22
_atom_site_aniso_U_33
_atom_site_aniso_U_12
_atom_site_aniso_U_13
_atom_site_aniso_U_23
S11 0.0173(14) 0.0156(9) 0.0179(17) -0.0012(11) 0.0065(14) 0.0005(12)
S12 0.0119(13) 0.0163(9) 0.0237(17) -0.0004(10) 0.0029(13) -0.0026(12)

loop_
_atom_type_symbol
_atom_type_scat_dispersion_real
_atom_type_scat_dispersion_imag
_atom_type_scat_source
C 0.0000 0.0010 'International Tables Vol C 4.2.6.8 and 6.1.1.4'
H 0.0000 0.0000 'International Tables Vol C 4.2.6.8 and 6.1.1.4'
N 0.0010 0.0010 'International Tables Vol C 4.2.6.8 and 6.1.1.4'
O 0.0030 0.0030 'International Tables Vol C 4.2.6.8 and 6.1.1.4'
S 0.0610 0.0550 'International Tables Vol C 4.2.6.8 and 6.1.1.4'

loop_
_geom_angle_atom_site_label_1
_geom_angle_atom_site_label_2
_geom_angle_atom_site_label_3
_geom_angle_site_symmetry_1
_geom_angle_site_symmetry_2
_geom_angle_site_symmetry_3
_geom_angle
_geom_angle_publ_flag
O31 S11 O41 . . . 109.4(3) yes
O31 S11 O51 . . . 113.7(3) yes
O41 S11 O51 . . . 113.1(3) yes
O31 S11 C71 . . . 106.2(3) yes
O41 S11 C71 . . . 106.5(3) yes
O51 S11 C71 . . . 107.5(3) yes
C21 N11 H41 . . . 109.4 no
C21 N11 H51 . . . 109.5 no
H41 N11 H51 . . . 109.5 no
C21 N11 H61 . . . 109.5 no
H41 N11 H61 . . . 109.5 no
H51 N11 H61 . . . 109.5 no
C11 O21 H11 . . . 104.2(14) no
O21 C11 O11 . . . 125.3(3) yes
O21 C11 C21 . . . 111.4(3) yes
O11 C11 C21 . . . 123.4(3) yes
C11 C21 N11 . . . 107.5(3) yes
C11 C21 C31 . . . 111.3(3) yes
N11 C21 C31 . . . 110.6(3) yes
C11 C21 H71 . . . 109.1 no
N11 C21 H71 . . . 109.1 no
C31 C21 H71 . . . 109.1 no
C21 C31 C41 . . . 113.3(3) yes
C21 C31 H81 . . . 108.5 no
C41 C31 H81 . . . 108.5 no
C21 C31 H91 . . . 108.5 no
C41 C31 H91 . . . 108.5 no
H81 C31 H91 . . . 109.5 no
C31 C41 C51 . . . 120.1(3) yes
C31 C41 C91 . . . 121.3(3) yes
C51 C41 C91 . . . 118.5(2) yes
C41 C51 C61 . . . 121.5(3) yes
C41 C51 H101 . . . 119.3 no
C61 C51 H101 . . . 119.3 no
C51 C61 C71 . . . 119.2(3) yes
C51 C61 H111 . . . 120.4 no
C71 C61 H111 . . . 120.4 no
S11 C71 C61 . . . 119.9(2) yes
S11 C71 C81 . . . 119.9(2) yes
C61 C71 C81 . . . 120.2(2) yes
C71 C81 C91 . . . 120.1(3) yes
C71 C81 H121 . . . 119.9 no
C91 C81 H121 . . . 119.9 no
C41 C91 C81 . . . 120.5(3) yes
C41 C91 H131 . . . 119.7 no
C81 C91 H131 . . . 119.8 no
O32 S12 O42 . . . 111.3(3) yes
O32 S12 O52 . . . 111.7(3) yes
O42 S12 O52 . . . 113.3(3) yes
O32 S12 C72 . . . 106.3(3) yes
O42 S12 C72 . . . 107.0(3) yes
O52 S12 C72 . . . 106.9(3) yes
C22 N12 H42 . . . 109.5 no
C22 N12 H52 . . . 109.5 no
H42 N12 H52 . . . 109.5 no
C22 N12 H62 . . . 109.5 no
H42 N12 H62 . . . 109.5 no
H52 N12 H62 . . . 109.5 no
C12 O22 H12 . . . 103.9(14) no
O22 C12 O12 . . . 124.9(3) yes
O22 C12 C22 . . . 111.0(3) yes
O12 C12 C22 . . . 123.6(3) yes
C12 C22 N12 . . . 108.5(3) yes
C12 C22 C32 . . . 111.3(3) yes
N12 C22 C32 . . . 110.7(3) yes
C12 C22 H72 . . . 108.8 no
N12 C22 H72 . . . 108.8 no
C32 C22 H72 . . . 108.8 no
C22 C32 C42 . . . 113.8(3) yes
C22 C32 H82 . . . 108.4 no
C42 C32 H82 . . . 108.4 no
C22 C32 H92 . . . 108.4 no
C42 C32 H92 . . . 108.4 no
H82 C32 H92 . . . 109.5 no
C32 C42 C52 . . . 121.1(3) yes
C32 C42 C92 . . . 120.3(3) yes
C52 C42 C92 . . . 118.3(3) yes
C42 C52 C62 . . . 120.8(3) yes
C42 C52 H102 . . . 119.6 no
C62 C52 H102 . . . 119.6 no
C52 C62 C72 . . . 119.1(3) yes
C52 C62 H112 . . . 120.5 no
C72 C62 H112 . . . 120.4 no
S12 C72 C62 . . . 119.9(3) yes
S12 C72 C82 . . . 119.4(3) yes
C62 C72 C82 . . . 120.0(3) yes
C72 C82 C92 . . . 120.3(3) yes
C72 C82 H122 . . . 119.9 no
C92 C82 H122 . . . 119.8 no
C42 C92 C82 . . . 121.1(3) yes
C42 C92 H132 . . . 119.5 no
C82 C92 H132 . . . 119.5 no
H21 O61 H31 . . . 105.000(15) no
H22 O62 H32 . . . 104.999(8) no

loop_
_geom_bond_atom_site_label_1
_geom_bond_atom_site_label_2
_geom_bond_site_symmetry_1
_geom_bond_site_symmetry_2
_geom_bond_distance
_geom_bond_publ_flag
S11 O31 . . 1.449(5) yes
S11 O41 . . 1.463(5) yes
S11 O51 . . 1.431(5) yes
S11 C71 . . 1.752(6) yes
N11 C21 . . 1.474(7) yes
N11 H41 . . 0.910 no
N11 H51 . . 0.910 no
N11 H61 . . 0.910 no
O11 C11 . . 1.203(7) yes
O21 C11 . . 1.301(6) yes
O21 H11 . . 0.841(7) no
C11 C21 . . 1.503(5) yes
C21 C31 . . 1.531(6) yes
C21 H71 . . 1.000 no
C31 C41 . . 1.494(7) yes
C31 H81 . . 0.990 no
C31 H91 . . 0.990 no
C41 C51 . . 1.384(6) yes
C41 C91 . . 1.384(6) yes
C51 C61 . . 1.384(6) yes
C51 H101 . . 0.950 no
C61 C71 . . 1.370(6) yes
C61 H111 . . 0.950 no
C71 C81 . . 1.388(6) yes
C81 C91 . . 1.376(6) yes
C81 H121 . . 0.950 no
C91 H131 . . 0.950 no
S12 O32 . . 1.446(5) yes
S12 O42 . . 1.467(5) yes
S12 O52 . . 1.438(5) yes
S12 C72 . . 1.748(6) yes
N12 C22 . . 1.493(7) yes
N12 H42 . . 0.910 no
N12 H52 . . 0.910 no
N12 H62 . . 0.910 no
O12 C12 . . 1.201(7) yes
O22 C12 . . 1.303(6) yes
O22 H12 . . 0.840(7) no
C12 C22 . . 1.508(5) yes
C22 C32 . . 1.520(6) yes
C22 H72 . . 1.000 no
C32 C42 . . 1.492(7) yes
C32 H82 . . 0.990 no
C32 H92 . . 0.990 no
C42 C52 . . 1.396(6) yes
C42 C92 . . 1.372(6) yes
C52 C62 . . 1.390(6) yes
C52 H102 . . 0.950 no
C62 C72 . . 1.373(6) yes
C62 H112 . . 0.950 no
C72 C82 . . 1.379(6) yes
C82 C92 . . 1.370(6) yes
C82 H122 . . 0.950 no
C92 H132 . . 0.950 no
O61 H21 . . 0.84001(8) no
O61 H31 . . 0.84000(19) no
O62 H22 . . 0.84001(19) no
O62 H32 . . 0.84003(7) no
